data_2206261
loop_
_publ_author_name
'Ju, Wen-Zheng'
'Shi, Lei'
'Xue, Jia-Yu'

_publ_section_title
;<i>catena</i>-Poly[[zinc(II)-\m-[2-(2-carboxylatophenyliminomethyl)phenolato-1\k^3^<i>O</i>,<i>N</i>,<i>O</i>':1'\k<i>O</i>'']]
 methanol solvate]
;
_journal_issue 7
_journal_name_full 'Acta Crystallographica Section E'
_journal_page_first m1427
_journal_page_last m1428
_journal_paper_doi 10.1107/S1600536805019823
_journal_volume 61
_journal_year 2005
_chemical_formula_iupac '[Zn (C14 H9 N O3)], C H4 O'
_chemical_formula_sum 'C15 H13 N O4 Zn'
_chemical_formula_weight 336.63
_chemical_name_systematic
;
catena-Poly[[zinc(II)-\m-[2-(2-carboxylatophenyliminomethyl)phenolato-
1\k^3^O,N,O':1'\kO''] methanol solvate]
;
_space_group_IT_number 4
_symmetry_cell_setting monoclinic
_symmetry_space_group_name_Hall 'P 2yb'
_symmetry_space_group_name_H-M 'P 1 21 1'
_atom_sites_solution_hydrogens geom
_atom_sites_solution_primary direct
_atom_sites_solution_secondary difmap
_audit_creation_method SHELXL-97
_cell_angle_alpha 90.00
_cell_angle_beta 98.42(3)
_cell_angle_gamma 90.00
_cell_formula_units_Z 2
_cell_length_a 9.663(2)
_cell_length_b 7.128(2)
_cell_length_c 9.922(2)
_cell_measurement_reflns_used 3124
_cell_measurement_temperature 298(2)
_cell_measurement_theta_max 28.22
_cell_measurement_theta_min 2.74
_cell_volume 676.0(3)
_computing_cell_refinement SMART
_computing_data_collection 'SMART (Bruker, 1998)'
_computing_data_reduction 'SAINT (Bruker, 1998)'
_computing_molecular_graphics 'SHELXTL (Sheldrick, 1997b)'
_computing_publication_material SHELXTL
_computing_structure_refinement 'SHELXL97 (Sheldrick, 1997a)'
_computing_structure_solution 'SHELXS97 (Sheldrick, 1997a)'
_diffrn_ambient_temperature 298(2)
_diffrn_measured_fraction_theta_full 0.972
_diffrn_measured_fraction_theta_max 0.972
_diffrn_measurement_device_type 'Bruker SMART CCD area-detector'
_diffrn_measurement_method \w
_diffrn_radiation_monochromator graphite
_diffrn_radiation_source 'fine-focus sealed tube'
_diffrn_radiation_type MoK\a
_diffrn_radiation_wavelength 0.71073
_diffrn_reflns_av_R_equivalents 0.0158
_diffrn_reflns_av_sigmaI/netI 0.0462
_diffrn_reflns_limit_h_max 12
_diffrn_reflns_limit_h_min -12
_diffrn_reflns_limit_k_max 9
_diffrn_reflns_limit_k_min -8
_diffrn_reflns_limit_l_max 7
_diffrn_reflns_limit_l_min -12
_diffrn_reflns_number 3989
_diffrn_reflns_theta_full 27.49
_diffrn_reflns_theta_max 27.49
_diffrn_reflns_theta_min 2.07
_diffrn_standards_decay_% 0
_diffrn_standards_interval_count 0
_diffrn_standards_interval_time 0
_diffrn_standards_number 0
_exptl_absorpt_coefficient_mu 1.831
_exptl_absorpt_correction_T_max 0.689
_exptl_absorpt_correction_T_min 0.583
_exptl_absorpt_correction_type multi-scan
_exptl_absorpt_process_details '(SADABS; Sheldrick, 1996)'
_exptl_crystal_colour colorless
_exptl_crystal_density_diffrn 1.654
_exptl_crystal_density_method 'not measured'
_exptl_crystal_description block
_exptl_crystal_F_000 344
_exptl_crystal_size_max 0.33
_exptl_crystal_size_mid 0.28
_exptl_crystal_size_min 0.22
_refine_diff_density_max 0.580
_refine_diff_density_min -0.314
_refine_ls_abs_structure_details 'Flack (1983), 1076 Friedel pairs'
_refine_ls_abs_structure_Flack 0.076(15)
_refine_ls_extinction_method none
_refine_ls_goodness_of_fit_ref 1.051
_refine_ls_hydrogen_treatment constr
_refine_ls_matrix_type full
_refine_ls_number_parameters 191
_refine_ls_number_reflns 2753
_refine_ls_number_restraints 1
_refine_ls_restrained_S_all 1.051
_refine_ls_R_factor_all 0.0317
_refine_ls_R_factor_gt 0.0309
_refine_ls_shift/su_max 0.000
_refine_ls_shift/su_mean 0.000
_refine_ls_structure_factor_coef Fsqd
_refine_ls_weighting_details 'calc w = 1/[\s^2^(Fo^2^)+(0.0507P)^2^+0.0457P] where P = (Fo^2^+2Fc^2^)/3'
_refine_ls_weighting_scheme calc
_refine_ls_wR_factor_gt 0.0856
_refine_ls_wR_factor_ref 0.0861
_reflns_number_gt 2667
_reflns_number_total 2753
_reflns_threshold_expression I>2\s(I)
_cod_data_source_file om6248.cif
_cod_data_source_block I
_cod_depositor_comments
;
The following automatic conversions were performed:
'_symmetry_cell_setting' value 'Monoclinic' changed to 'monoclinic'
according to '/home/saulius/struct/CIF-dictionaries/cif_core.dic'
dictionary named 'cif_core.dic' version 2.4.1 from 2010-06-29.

Automatic conversion script
Id: cif_fix_enum 1527 2010-12-29 10:47:43Z saulius 

The following automatic conversions were performed:

'_symmetry_cell_setting' value 'Monoclinic' changed to 'monoclinic'
according to /home/saulius/struct/CIF-dictionaries/cif_core.dic
dictionary named 'cif_core.dic' version 2.4.1 from 2010-06-29.

Automatic conversion script
Id: cif_fix_values 1715 2011-07-08 13:25:40Z adriana 
;
_cod_original_sg_symbol_H-M 'P 21'
_cod_database_code 2206261
_cod_database_fobs_code 2206261

loop_
_symmetry_equiv_pos_as_xyz
'x, y, z'
'-x, y+1/2, -z'

loop_
_atom_site_label
_atom_site_fract_x
_atom_site_fract_y
_atom_site_fract_z
_atom_site_U_iso_or_equiv
_atom_site_adp_type
_atom_site_calc_flag
_atom_site_refinement_flags
_atom_site_occupancy
_atom_site_type_symbol
Zn1 1.05959(3) 0.11358(7) 0.67521(3) 0.02928(11) Uani d . 1 Zn
O1 1.1961(2) 0.1721(3) 0.8258(2) 0.0347(5) Uani d . 1 O
O2 0.9777(2) -0.0458(4) 0.5266(2) 0.0361(5) Uani d . 1 O
O3 0.8220(2) -0.2555(3) 0.4365(2) 0.0341(5) Uani d . 1 O
O4 0.3206(5) 0.5352(7) 0.8558(5) 0.0939(13) Uani d . 1 O
H4 0.3826 0.4807 0.8230 0.141 Uiso calc R 1 H
N1 0.9143(2) 0.0555(3) 0.7837(3) 0.0252(5) Uani d . 1 N
C1 1.0690(3) 0.0598(4) 1.0006(3) 0.0282(6) Uani d . 1 C
C2 1.1905(3) 0.1256(6) 0.9533(3) 0.0296(5) Uani d . 1 C
C3 1.3152(3) 0.1426(6) 1.0501(3) 0.0387(8) Uani d . 1 C
H3 1.3978 0.1833 1.0219 0.046 Uiso calc R 1 H
C4 1.3130(3) 0.0992(7) 1.1844(3) 0.0413(7) Uani d . 1 C
H4A 1.3954 0.1092 1.2454 0.050 Uiso calc R 1 H
C5 1.1928(4) 0.0410(5) 1.2325(3) 0.0436(8) Uani d . 1 C
H5 1.1938 0.0165 1.3247 0.052 Uiso calc R 1 H
C6 1.0717(3) 0.0201(5) 1.1419(3) 0.0340(6) Uani d . 1 C
H6 0.9906 -0.0205 1.1732 0.041 Uiso calc R 1 H
C7 0.9376(3) 0.0355(4) 0.9148(3) 0.0275(6) Uani d . 1 C
H7 0.8616 0.0022 0.9574 0.033 Uiso calc R 1 H
C8 0.7727(3) 0.0397(4) 0.7173(3) 0.0249(5) Uani d . 1 C
C9 0.7455(3) -0.0423(4) 0.5874(3) 0.0249(6) Uani d . 1 C
C10 0.6067(3) -0.0603(4) 0.5258(3) 0.0318(6) Uani d . 1 C
H10 0.5870 -0.1158 0.4403 0.038 Uiso calc R 1 H
C11 0.4978(3) 0.0033(5) 0.5902(4) 0.0365(7) Uani d . 1 C
H11 0.4058 -0.0096 0.5480 0.044 Uiso calc R 1 H
C12 0.5260(3) 0.0856(5) 0.7168(3) 0.0358(8) Uani d . 1 C
H12 0.4527 0.1290 0.7594 0.043 Uiso calc R 1 H
C13 0.6629(3) 0.1047(7) 0.7815(3) 0.0311(5) Uani d . 1 C
H13 0.6811 0.1603 0.8671 0.037 Uiso calc R 1 H
C14 0.8564(3) -0.1198(4) 0.5137(3) 0.0264(6) Uani d . 1 C
C15 0.2736(6) 0.6874(8) 0.7739(6) 0.0753(15) Uani d . 1 C
H15A 0.2063 0.7570 0.8160 0.113 Uiso calc R 1 H
H15B 0.2307 0.6432 0.6863 0.113 Uiso calc R 1 H
H15C 0.3512 0.7671 0.7631 0.113 Uiso calc R 1 H

loop_
_atom_site_aniso_label
_atom_site_aniso_U_11
_atom_site_aniso_U_22
_atom_site_aniso_U_33
_atom_site_aniso_U_12
_atom_site_aniso_U_13
_atom_site_aniso_U_23
Zn1 0.02567(16) 0.03460(17) 0.02814(16) -0.00294(15) 0.00584(11) 0.00176(17)
O1 0.0281(10) 0.0471(14) 0.0290(10) -0.0092(8) 0.0045(8) 0.0005(9)
O2 0.0278(10) 0.0507(14) 0.0316(11) -0.0053(10) 0.0106(9) -0.0112(10)
O3 0.0226(10) 0.0440(13) 0.0360(11) 0.0024(9) 0.0050(8) -0.0142(10)
O4 0.095(3) 0.074(3) 0.107(3) -0.013(2) -0.003(2) 0.006(3)
N1 0.0227(10) 0.0282(12) 0.0252(10) -0.0011(8) 0.0054(9) -0.0009(9)
C1 0.0353(14) 0.0246(14) 0.0240(12) 0.0001(10) 0.0022(11) -0.0007(10)
C2 0.0314(12) 0.0270(13) 0.0297(12) -0.0032(15) 0.0022(10) -0.0049(17)
C3 0.0322(14) 0.042(3) 0.0398(15) 0.0011(14) -0.0028(12) -0.0037(16)
C4 0.0412(14) 0.0423(18) 0.0359(14) 0.0021(19) -0.0096(11) -0.0050(18)
C5 0.069(2) 0.0358(16) 0.0240(14) 0.0024(16) -0.0014(15) -0.0025(14)
C6 0.0416(16) 0.0299(16) 0.0301(14) -0.0001(13) 0.0033(12) 0.0004(13)
C7 0.0303(13) 0.0239(12) 0.0298(14) -0.0030(11) 0.0087(11) -0.0009(12)
C8 0.0219(12) 0.0256(12) 0.0277(13) 0.0005(10) 0.0057(10) 0.0004(12)
C9 0.0224(12) 0.0257(14) 0.0269(13) 0.0015(10) 0.0046(11) 0.0000(11)
C10 0.0299(15) 0.0323(15) 0.0314(15) 0.0008(12) -0.0016(12) -0.0014(13)
C11 0.0266(14) 0.0386(18) 0.0438(18) 0.0017(13) 0.0031(13) 0.0031(15)
C12 0.0270(12) 0.039(2) 0.0432(15) 0.0053(13) 0.0120(11) 0.0011(15)
C13 0.0323(12) 0.0313(13) 0.0317(12) 0.0022(17) 0.0117(10) -0.0029(18)
C14 0.0282(13) 0.0305(15) 0.0209(12) 0.0044(11) 0.0046(10) 0.0005(12)
C15 0.098(4) 0.051(2) 0.082(4) -0.010(3) 0.032(3) 0.001(3)

loop_
_atom_type_symbol
_atom_type_description
_atom_type_scat_dispersion_real
_atom_type_scat_dispersion_imag
_atom_type_scat_source
C C 0.0033 0.0016 'International Tables Vol C Tables 4.2.6.8 and 6.1.1.4'
H H 0.0000 0.0000 'International Tables Vol C Tables 4.2.6.8 and 6.1.1.4'
N N 0.0061 0.0033 'International Tables Vol C Tables 4.2.6.8 and 6.1.1.4'
O O 0.0106 0.0060 'International Tables Vol C Tables 4.2.6.8 and 6.1.1.4'
Zn Zn 0.2839 1.4301 'International Tables Vol C Tables 4.2.6.8 and 6.1.1.4'

loop_
_geom_angle_atom_site_label_1
_geom_angle_atom_site_label_2
_geom_angle_atom_site_label_3
_geom_angle_site_symmetry_3
_geom_angle
_geom_angle_publ_flag
O1 Zn1 N1 . 94.95(10) y
O1 Zn1 O2 . 153.10(11) y
N1 Zn1 O2 . 92.84(10) y
O1 Zn1 O3 2_756 86.80(9) y
N1 Zn1 O3 2_756 162.82(10) y
O2 Zn1 O3 2_756 93.23(10) y
C2 O1 Zn1 . 125.60(18) ?
C14 O2 Zn1 . 125.88(19) ?
C14 O3 Zn1 2_746 126.57(19) ?
C15 O4 H4 . 109.5 ?
C7 N1 C8 . 117.8(2) ?
C7 N1 Zn1 . 123.3(2) ?
C8 N1 Zn1 . 118.83(19) ?
C2 C1 C6 . 119.8(3) ?
C2 C1 C7 . 123.5(3) ?
C6 C1 C7 . 116.6(3) ?
O1 C2 C1 . 124.0(2) ?
O1 C2 C3 . 118.3(3) ?
C1 C2 C3 . 117.8(3) ?
C4 C3 C2 . 120.1(3) ?
C4 C3 H3 . 120.0 ?
C2 C3 H3 . 120.0 ?
C3 C4 C5 . 122.5(3) ?
C3 C4 H4A . 118.8 ?
C5 C4 H4A . 118.8 ?
C6 C5 C4 . 118.9(3) ?
C6 C5 H5 . 120.5 ?
C4 C5 H5 . 120.5 ?
C5 C6 C1 . 120.8(3) ?
C5 C6 H6 . 119.6 ?
C1 C6 H6 . 119.6 ?
N1 C7 C1 . 126.3(3) ?
N1 C7 H7 . 116.8 ?
C1 C7 H7 . 116.8 ?
C13 C8 C9 . 120.3(2) ?
C13 C8 N1 . 120.2(3) ?
C9 C8 N1 . 119.5(2) ?
C10 C9 C8 . 118.6(3) ?
C10 C9 C14 . 117.8(3) ?
C8 C9 C14 . 123.6(2) ?
C11 C10 C9 . 121.0(3) ?
C11 C10 H10 . 119.5 ?
C9 C10 H10 . 119.5 ?
C12 C11 C10 . 119.9(3) ?
C12 C11 H11 . 120.1 ?
C10 C11 H11 . 120.1 ?
C11 C12 C13 . 120.7(3) ?
C11 C12 H12 . 119.6 ?
C13 C12 H12 . 119.6 ?
C12 C13 C8 . 119.5(3) ?
C12 C13 H13 . 120.2 ?
C8 C13 H13 . 120.2 ?
O3 C14 O2 . 122.7(3) ?
O3 C14 C9 . 116.3(3) ?
O2 C14 C9 . 121.0(3) ?
O4 C15 H15A . 109.5 ?
O4 C15 H15B . 109.5 ?
H15A C15 H15B . 109.5 ?
O4 C15 H15C . 109.5 ?
H15A C15 H15C . 109.5 ?
H15B C15 H15C . 109.5 ?

loop_
_geom_bond_atom_site_label_1
_geom_bond_atom_site_label_2
_geom_bond_site_symmetry_2
_geom_bond_distance
_geom_bond_publ_flag
Zn1 O1 . 1.889(2) y
Zn1 N1 . 1.935(2) y
Zn1 O2 . 1.936(2) y
Zn1 O3 2_756 1.944(2) y
O1 C2 . 1.316(4) ?
O2 C14 . 1.275(4) ?
O3 C14 . 1.248(4) ?
O3 Zn1 2_746 1.944(2) ?
O4 C15 . 1.391(7) ?
O4 H4 . 0.8200 ?
N1 C7 . 1.295(4) ?
N1 C8 . 1.434(4) ?
C1 C2 . 1.407(4) ?
C1 C6 . 1.427(4) ?
C1 C7 . 1.432(4) ?
C2 C3 . 1.432(4) ?
C3 C4 . 1.371(5) ?
C3 H3 . 0.9300 ?
C4 C5 . 1.382(5) ?
C4 H4A . 0.9300 ?
C5 C6 . 1.375(5) ?
C5 H5 . 0.9300 ?
C6 H6 . 0.9300 ?
C7 H7 . 0.9300 ?
C8 C13 . 1.395(4) ?
C8 C9 . 1.405(4) ?
C9 C10 . 1.396(4) ?
C9 C14 . 1.489(4) ?
C10 C11 . 1.384(5) ?
C10 H10 . 0.9300 ?
C11 C12 . 1.377(5) ?
C11 H11 . 0.9300 ?
C12 C13 . 1.390(4) ?
C12 H12 . 0.9300 ?
C13 H13 . 0.9300 ?
C15 H15A . 0.9600 ?
C15 H15B . 0.9600 ?
C15 H15C . 0.9600 ?

loop_
_geom_torsion_atom_site_label_1
_geom_torsion_atom_site_label_2
_geom_torsion_atom_site_label_3
_geom_torsion_atom_site_label_4
_geom_torsion_site_symmetry_1
_geom_torsion
N1 Zn1 O1 C2 . 17.1(3)
O2 Zn1 O1 C2 . -89.2(3)
O3 Zn1 O1 C2 2_756 180.0(3)
O1 Zn1 O2 C14 . 118.2(3)
N1 Zn1 O2 C14 . 11.4(3)
O3 Zn1 O2 C14 2_756 -152.5(3)
O1 Zn1 N1 C7 . -11.5(2)
O2 Zn1 N1 C7 . 142.8(2)
O3 Zn1 N1 C7 2_756 -106.7(4)
O1 Zn1 N1 C8 . 166.4(2)
O2 Zn1 N1 C8 . -39.4(2)
O3 Zn1 N1 C8 2_756 71.2(4)
Zn1 O1 C2 C1 . -14.0(5)
Zn1 O1 C2 C3 . 166.0(3)
C6 C1 C2 O1 . -177.5(3)
C7 C1 C2 O1 . 0.2(6)
C6 C1 C2 C3 . 2.5(5)
C7 C1 C2 C3 . -179.8(3)
O1 C2 C3 C4 . 178.7(4)
C1 C2 C3 C4 . -1.3(6)
C2 C3 C4 C5 . -1.1(7)
C3 C4 C5 C6 . 2.1(7)
C4 C5 C6 C1 . -0.8(5)
C2 C1 C6 C5 . -1.5(5)
C7 C1 C6 C5 . -179.4(3)
C8 N1 C7 C1 . -175.1(3)
Zn1 N1 C7 C1 . 2.8(4)
C2 C1 C7 N1 . 5.7(5)
C6 C1 C7 N1 . -176.6(3)
C7 N1 C8 C13 . 35.1(4)
Zn1 N1 C8 C13 . -142.8(3)
C7 N1 C8 C9 . -144.6(3)
Zn1 N1 C8 C9 . 37.4(3)
C13 C8 C9 C10 . -1.2(5)
N1 C8 C9 C10 . 178.5(3)
C13 C8 C9 C14 . -178.2(3)
N1 C8 C9 C14 . 1.5(4)
C8 C9 C10 C11 . 0.8(5)
C14 C9 C10 C11 . 178.0(3)
C9 C10 C11 C12 . 0.0(5)
C10 C11 C12 C13 . -0.4(6)
C11 C12 C13 C8 . 0.1(6)
C9 C8 C13 C12 . 0.8(6)
N1 C8 C13 C12 . -179.0(3)
Zn1 O3 C14 O2 2_746 1.5(4)
Zn1 O3 C14 C9 2_746 179.22(19)
Zn1 O2 C14 O3 . -161.8(2)
Zn1 O2 C14 C9 . 20.6(4)
C10 C9 C14 O3 . -28.4(4)
C8 C9 C14 O3 . 148.7(3)
C10 C9 C14 O2 . 149.4(3)
C8 C9 C14 O2 . -33.6(4)
